data_1516686
loop_
_publ_author_name
'Bergantin, Stefano'
'Moret, Massimo'
'Buth, Gernot'
'Fabbiani, Francesca P. A.'

_publ_section_title
;
 Pressure-Induced Conformational Change in Organic Semiconductors:
 Triggering a Reversible Phase Transition in Rubrene
;
_journal_issue 25
_journal_name_full 'The Journal of Physical Chemistry C'
_journal_page_first 13476
_journal_paper_doi 10.1021/jp503271h
_journal_volume 118
_journal_year 2014
_chemical_formula_moiety 'C42 H28'
_chemical_formula_sum 'C42 H28'
_chemical_formula_weight 532.64
_chemical_name_common rubrene
_chemical_name_systematic 5,6,11,12-tetraphenyltetracene
_space_group_crystal_system triclinic
_space_group_IT_number 2
_space_group_name_Hall '-P 1'
_space_group_name_H-M_alt 'P -1'
_symmetry_space_group_name_Hall '-P 1'
_symmetry_space_group_name_H-M 'P -1'
_atom_sites_solution_hydrogens geom
_atom_sites_solution_primary 'known coordinates'
_atom_sites_solution_secondary 'known coordinates'
_audit_creation_method SHELXL-2013
_cell_angle_alpha 91.614(11)
_cell_angle_beta 104.921(5)
_cell_angle_gamma 96.311(7)
_cell_formula_units_Z 1
_cell_length_a 6.8535(4)
_cell_length_b 8.2642(12)
_cell_length_c 11.6573(11)
_cell_measurement_reflns_used 2098
_cell_measurement_temperature 293(2)
_cell_measurement_theta_max 44.101
_cell_measurement_theta_min 5.764
_cell_volume 633.03(12)
_diffrn_ambient_temperature 293(2)
_diffrn_measured_fraction_theta_full 0.358
_diffrn_measured_fraction_theta_max 0.359
_diffrn_measurement_device 'Bruker AXS SMART APEX'
_diffrn_measurement_device_type Area
_diffrn_measurement_method '\f & \w scans'
_diffrn_radiation_type synchrotron
_diffrn_radiation_wavelength 0.661
_diffrn_reflns_av_R_equivalents 0.0570
_diffrn_reflns_av_unetI/netI 0.0468
_diffrn_reflns_Laue_measured_fraction_full 0.358
_diffrn_reflns_Laue_measured_fraction_max 0.359
_diffrn_reflns_limit_h_max 7
_diffrn_reflns_limit_h_min -8
_diffrn_reflns_limit_k_max 7
_diffrn_reflns_limit_k_min -3
_diffrn_reflns_limit_l_max 12
_diffrn_reflns_limit_l_min 0
_diffrn_reflns_number 769
_diffrn_reflns_point_group_measured_fraction_full 0.358
_diffrn_reflns_point_group_measured_fraction_max 0.359
_diffrn_reflns_theta_full 22.900
_diffrn_reflns_theta_max 22.888
_diffrn_reflns_theta_min 2.882
_exptl_absorpt_coefficient_mu 0.079
_exptl_absorpt_correction_T_max 0.7448
_exptl_absorpt_correction_T_min 0.5879
_exptl_absorpt_correction_type multi-scan
_exptl_absorpt_process_details
;
TWINABS V.2012/1
SHADE (Parsons, 2004)
;
_exptl_crystal_colour red
_exptl_crystal_density_diffrn 1.397
_exptl_crystal_description prism
_exptl_crystal_F_000 280
_exptl_crystal_size_max 0.20
_exptl_crystal_size_mid 0.07
_exptl_crystal_size_min 0.05
_refine_diff_density_max 0.128
_refine_diff_density_min -0.121
_refine_diff_density_rms 0.030
_refine_ls_extinction_method none
_refine_ls_goodness_of_fit_ref 1.090
_refine_ls_hydrogen_treatment constr
_refine_ls_matrix_type full
_refine_ls_number_parameters 167
_refine_ls_number_reflns 769
_refine_ls_number_restraints 158
_refine_ls_restrained_S_all 1.007
_refine_ls_R_factor_all 0.0667
_refine_ls_R_factor_gt 0.0450
_refine_ls_shift/su_max 0.002
_refine_ls_shift/su_mean 0.001
_refine_ls_structure_factor_coef Fsqd
_refine_ls_weighting_details 'w=1/[\s^2^(Fo^2^)+(0.0796P)^2^+0.0624P] where P=(Fo^2^+2Fc^2^)/3'
_refine_ls_weighting_scheme calc
_refine_ls_wR_factor_gt 0.1175
_refine_ls_wR_factor_ref 0.1281
_reflns_Friedel_coverage 0.000
_reflns_number_gt 579
_reflns_number_total 769
_reflns_threshold_expression 'I > 2\s(I)'
_cod_data_source_file Trcl_I_12p1kbar.cif
_cod_data_source_block Trcl_I_12p1kbar
_cod_depositor_comments 'Adding full bibliography for 1516682--1516689.cif.'
_cod_database_code 1516686
_shelx_space_group_comment
;
The symmetry employed for this shelxl refinement is uniquely defined
by the following loop, which should always be used as a source of
symmetry information in preference to the above space-group names.
They are only intended as comments.
;
_shelxl_version_number 2013-3

loop_
_space_group_symop_operation_xyz
'x, y, z'
'-x, -y, -z'

loop_
_atom_site_label
_atom_site_type_symbol
_atom_site_fract_x
_atom_site_fract_y
_atom_site_fract_z
_atom_site_U_iso_or_equiv
_atom_site_adp_type
_atom_site_occupancy
_atom_site_site_symmetry_order
_atom_site_calc_flag
_atom_site_refinement_flags_posn
_atom_site_refinement_flags_adp
C1 C 0.5405(4) 0.1906(5) 0.8365(3) 0.028(3) Uani 1 1 d DG U
C2 C 0.4181(4) 0.0537(5) 0.8552(3) 0.035(3) Uani 1 1 d G U
H2 H 0.3716 0.0502 0.9234 0.042 Uiso 1 1 calc R U
C3 C 0.3653(4) -0.0782(5) 0.7720(3) 0.049(4) Uani 1 1 d G U
H3 H 0.2834 -0.1698 0.7845 0.059 Uiso 1 1 calc R U
C4 C 0.4349(4) -0.0730(5) 0.6700(3) 0.047(4) Uani 1 1 d G U
H4 H 0.3995 -0.1612 0.6143 0.056 Uiso 1 1 calc R U
C5 C 0.5573(4) 0.0639(5) 0.6513(3) 0.041(4) Uani 1 1 d G U
H5 H 0.6038 0.0674 0.5830 0.050 Uiso 1 1 calc R U
C6 C 0.6101(4) 0.1958(5) 0.7345(3) 0.039(4) Uani 1 1 d G U
H6 H 0.6920 0.2874 0.7220 0.047 Uiso 1 1 calc R U
C7 C 0.2352(4) 0.3902(5) 0.7307(3) 0.035(3) Uani 1 1 d DG U
C8 C 0.0992(4) 0.2489(5) 0.6973(3) 0.033(3) Uani 1 1 d G U
H8 H 0.0481 0.1941 0.7540 0.040 Uiso 1 1 calc R U
C9 C 0.0394(4) 0.1895(5) 0.5792(3) 0.037(4) Uani 1 1 d G U
H9 H -0.0516 0.0950 0.5569 0.044 Uiso 1 1 calc R U
C10 C 0.1156(4) 0.2714(5) 0.4945(3) 0.039(4) Uani 1 1 d G U
H10 H 0.0756 0.2316 0.4154 0.047 Uiso 1 1 calc R U
C11 C 0.2516(4) 0.4127(5) 0.5279(3) 0.047(4) Uani 1 1 d G U
H11 H 0.3027 0.4674 0.4712 0.057 Uiso 1 1 calc R U
C12 C 0.3114(4) 0.4721(5) 0.6460(3) 0.042(3) Uani 1 1 d G U
H12 H 0.4024 0.5666 0.6683 0.050 Uiso 1 1 calc R U
C13 C 0.6031(5) 0.3297(9) 0.9310(5) 0.029(4) Uani 1 1 d D U
C14 C 0.4717(5) 0.4496(9) 0.9435(5) 0.024(3) Uani 1 1 d . U
C15 C 0.2884(5) 0.4652(9) 0.8567(5) 0.032(3) Uani 1 1 d D U
C16 C 0.1537(5) 0.5701(10) 0.8786(5) 0.034(4) Uani 1 1 d . U
C17 C -0.0345(5) 0.5844(10) 0.7943(6) 0.038(4) Uani 1 1 d . U
H17 H -0.0706 0.5191 0.7240 0.045 Uiso 1 1 calc R U
C18 C -0.1618(5) 0.6892(11) 0.8130(6) 0.047(5) Uani 1 1 d . U
H18 H -0.2825 0.6968 0.7555 0.056 Uiso 1 1 calc R U
C19 C -0.1118(5) 0.7877(11) 0.9203(6) 0.045(5) Uani 1 1 d . U
H19 H -0.2012 0.8584 0.9339 0.053 Uiso 1 1 calc R U
C20 C 0.0651(5) 0.7794(10) 1.0028(6) 0.046(4) Uani 1 1 d . U
H20 H 0.0964 0.8475 1.0716 0.055 Uiso 1 1 calc R U
C21 C 0.2065(5) 0.6698(10) 0.9886(5) 0.036(4) Uani 1 1 d . U

loop_
_atom_site_aniso_label
_atom_site_aniso_U_11
_atom_site_aniso_U_22
_atom_site_aniso_U_33
_atom_site_aniso_U_23
_atom_site_aniso_U_13
_atom_site_aniso_U_12
C1 0.0257(17) 0.033(7) 0.026(4) 0.000(5) 0.008(2) 0.003(3)
C2 0.037(2) 0.035(7) 0.034(5) 0.000(5) 0.010(2) 0.006(3)
C3 0.048(2) 0.045(8) 0.047(5) -0.007(6) 0.005(3) -0.005(3)
C4 0.049(2) 0.048(8) 0.037(5) -0.016(6) 0.003(3) 0.001(3)
C5 0.041(2) 0.054(8) 0.026(5) -0.009(6) 0.004(2) 0.010(3)
C6 0.0361(19) 0.052(8) 0.027(4) -0.009(5) 0.012(2) -0.007(3)
C7 0.0282(18) 0.037(7) 0.038(4) -0.011(5) 0.006(2) 0.001(3)
C8 0.0305(18) 0.038(7) 0.028(4) -0.005(5) 0.003(2) 0.005(3)
C9 0.034(2) 0.036(8) 0.035(5) -0.007(5) 0.002(2) 0.003(3)
C10 0.047(2) 0.041(8) 0.023(5) -0.003(5) -0.001(2) 0.005(3)
C11 0.052(2) 0.056(8) 0.033(5) -0.002(6) 0.012(3) 0.003(3)
C12 0.037(2) 0.047(7) 0.036(4) -0.006(5) 0.003(2) 0.000(3)
C13 0.0264(17) 0.032(7) 0.029(5) -0.002(6) 0.005(2) 0.004(3)
C14 0.0280(16) 0.024(7) 0.021(4) 0.002(5) 0.0096(19) -0.002(2)
C15 0.0262(16) 0.039(7) 0.029(4) -0.007(5) 0.006(2) 0.004(2)
C16 0.0253(16) 0.040(8) 0.033(4) -0.007(6) 0.006(2) -0.001(3)
C17 0.0292(17) 0.042(8) 0.037(5) -0.009(6) 0.004(2) -0.001(3)
C18 0.0278(18) 0.051(9) 0.057(6) -0.011(7) 0.003(2) 0.002(3)
C19 0.0330(18) 0.056(10) 0.045(5) -0.007(7) 0.013(2) 0.005(3)
C20 0.0334(18) 0.061(9) 0.041(5) -0.018(7) 0.008(2) 0.006(3)
C21 0.0269(17) 0.048(9) 0.034(5) -0.011(7) 0.009(2) 0.001(3)

loop_
_atom_type_symbol
_atom_type_description
_atom_type_scat_dispersion_real
_atom_type_scat_dispersion_imag
_atom_type_scat_source
C C 0.0033 0.0016 'International Tables Vol C Tables 4.2.6.8 and 6.1.1.4'
H H 0.0000 0.0000 'International Tables Vol C Tables 4.2.6.8 and 6.1.1.4'

loop_
_geom_angle_atom_site_label_1
_geom_angle_atom_site_label_2
_geom_angle_atom_site_label_3
_geom_angle
_geom_angle_site_symmetry_1
_geom_angle_site_symmetry_3
C2 C1 C6 120.0 . .
C2 C1 C13 118.9(3) . .
C6 C1 C13 121.0(3) . .
C3 C2 C1 120.0 . .
C2 C3 C4 120.0 . .
C5 C4 C3 120.0 . .
C6 C5 C4 120.0 . .
C5 C6 C1 120.0 . .
C8 C7 C12 120.0 . .
C8 C7 C15 120.9(3) . .
C12 C7 C15 118.9(3) . .
C7 C8 C9 120.0 . .
C10 C9 C8 120.0 . .
C9 C10 C11 120.0 . .
C12 C11 C10 120.0 . .
C11 C12 C7 120.0 . .
C21 C13 C14 121.0(3) 2_667 .
C21 C13 C1 116.0(4) 2_667 .
C14 C13 C1 122.9(3) . .
C15 C14 C13 122.7(3) . .
C15 C14 C14 120.3(6) . 2_667
C13 C14 C14 116.8(6) . 2_667
C16 C15 C14 120.7(3) . .
C16 C15 C7 114.8(5) . .
C14 C15 C7 124.0(3) . .
C15 C16 C17 121.9(3) . .
C15 C16 C21 119.7(5) . .
C17 C16 C21 118.5(4) . .
C18 C17 C16 122.2(3) . .
C17 C18 C19 119.9(5) . .
C20 C19 C18 120.2(5) . .
C19 C20 C21 122.6(3) . .
C13 C21 C20 122.6(3) 2_667 .
C13 C21 C16 120.4(4) 2_667 .
C20 C21 C16 116.6(5) . .

loop_
_geom_bond_atom_site_label_1
_geom_bond_atom_site_label_2
_geom_bond_distance
_geom_bond_site_symmetry_2
C1 C2 1.3900 .
C1 C6 1.3900 .
C1 C13 1.515(3) .
C2 C3 1.3900 .
C3 C4 1.3900 .
C4 C5 1.3900 .
C5 C6 1.3900 .
C7 C8 1.3900 .
C7 C12 1.3900 .
C7 C15 1.516(3) .
C8 C9 1.3900 .
C9 C10 1.3900 .
C10 C11 1.3900 .
C11 C12 1.3900 .
C13 C21 1.396(7) 2_667
C13 C14 1.438(8) .
C14 C15 1.417(7) .
C14 C14 1.479(6) 2_667
C15 C16 1.398(7) .
C16 C17 1.425(7) .
C16 C21 1.445(4) .
C17 C18 1.346(8) .
C18 C19 1.416(5) .
C19 C20 1.350(8) .
C20 C21 1.434(7) .
C21 C13 1.396(7) 2_667
